data_2219848
loop_
_publ_author_name
'Murugavel, S.'
'Kannan, P. S.'
'SubbiahPandi, A.'
'Murugan, Ramalingam'
'SrimanNarayanan, S.'

_publ_section_title (<i>Z</i>)-3-(4-Fluorophenyl)-1-[4-(methylsulfonyl)phenyl]-2-tosylprop-2-en-1-one
_journal_coeditor_code FL2219
_journal_issue 11
_journal_name_full 'Acta Crystallographica Section E'
_journal_page_first o2194
_journal_paper_doi 10.1107/S1600536808034028
_journal_volume 64
_journal_year 2008
_chemical_formula_iupac 'C23 H19 F O5 S2'
_chemical_formula_moiety 'C23 H19 F O5 S2'
_chemical_formula_sum 'C23 H19 F O5 S2'
_chemical_formula_weight 458.52
_chemical_name_systematic
;(<i>Z</i>)-3-(4-Fluorophenyl)-1-[4-(methylsulfonyl)phenyl]-2-tosylprop-2-en-1-
one
;
_space_group_IT_number 14
_symmetry_cell_setting monoclinic
_symmetry_space_group_name_Hall '-P 2yn'
_symmetry_space_group_name_H-M 'P 1 21/n 1'
_atom_sites_solution_hydrogens geom
_atom_sites_solution_primary direct
_atom_sites_solution_secondary difmap
_audit_creation_method SHELXL-97
_cell_angle_alpha 90.00
_cell_angle_beta 109.672(2)
_cell_angle_gamma 90.00
_cell_formula_units_Z 4
_cell_length_a 9.6962(7)
_cell_length_b 22.8539(16)
_cell_length_c 10.8217(7)
_cell_measurement_reflns_used 3994
_cell_measurement_temperature 293(2)
_cell_measurement_theta_max 25.1
_cell_measurement_theta_min 1.8
_cell_volume 2258.1(3)
_computing_cell_refinement 'APEX2 (Bruker, 2004)'
_computing_data_collection 'APEX2 (Bruker, 2004)'
_computing_data_reduction 'SAINT (Bruker, 2004)'
_computing_molecular_graphics 'ORTEP-3 (Farrugia, 1997)'
_computing_publication_material 'SHELXL97 (Sheldrick, 2008) and PLATON (Spek, 2003)'
_computing_structure_refinement 'SHELXL97 (Sheldrick, 2008)'
_computing_structure_solution 'SHELXS97 (Sheldrick, 2008)'
_diffrn_ambient_temperature 293(2)
_diffrn_measured_fraction_theta_full 0.994
_diffrn_measured_fraction_theta_max 0.991
_diffrn_measurement_device_type 'Bruker APEXII CCD area-detector'
_diffrn_measurement_method '\w and \f'
_diffrn_radiation_monochromator graphite
_diffrn_radiation_source 'fine-focus sealed tube'
_diffrn_radiation_type MoK\a
_diffrn_radiation_wavelength 0.71073
_diffrn_reflns_av_R_equivalents 0.0293
_diffrn_reflns_av_sigmaI/netI 0.0242
_diffrn_reflns_limit_h_max 10
_diffrn_reflns_limit_h_min -11
_diffrn_reflns_limit_k_max 27
_diffrn_reflns_limit_k_min -27
_diffrn_reflns_limit_l_max 12
_diffrn_reflns_limit_l_min -12
_diffrn_reflns_number 21889
_diffrn_reflns_theta_full 25.00
_diffrn_reflns_theta_max 25.10
_diffrn_reflns_theta_min 1.78
_exptl_absorpt_coefficient_mu 0.275
_exptl_absorpt_correction_type none
_exptl_crystal_colour colourless
_exptl_crystal_density_diffrn 1.349
_exptl_crystal_density_method 'not measured'
_exptl_crystal_description Block
_exptl_crystal_F_000 952
_exptl_crystal_size_max 0.26
_exptl_crystal_size_mid 0.15
_exptl_crystal_size_min 0.15
_refine_diff_density_max 0.570
_refine_diff_density_min -0.253
_refine_ls_extinction_coef 0.0045(18)
_refine_ls_extinction_expression Fc^*^=kFc[1+0.001xFc^2^\l^3^/sin(2\q)]^-1/4^
_refine_ls_extinction_method none
_refine_ls_goodness_of_fit_ref 1.006
_refine_ls_hydrogen_treatment constr
_refine_ls_matrix_type full
_refine_ls_number_parameters 293
_refine_ls_number_reflns 3994
_refine_ls_number_restraints 4
_refine_ls_restrained_S_all 1.006
_refine_ls_R_factor_all 0.1031
_refine_ls_R_factor_gt 0.0665
_refine_ls_shift/su_max 0.015
_refine_ls_shift/su_mean 0.001
_refine_ls_structure_factor_coef Fsqd
_refine_ls_weighting_details 'calc w=1/[\s^2^(Fo^2^)+(0.1393P)^2^+1.1164P] where P=(Fo^2^+2Fc^2^)/3'
_refine_ls_weighting_scheme calc
_refine_ls_wR_factor_gt 0.1969
_refine_ls_wR_factor_ref 0.2412
_reflns_number_gt 2543
_reflns_number_total 3994
_reflns_threshold_expression I>2\s(I)
_cod_data_source_file fl2219.cif
_cod_data_source_block I
_cod_original_sg_symbol_H-M 'P 21/n'
_cod_database_code 2219848
_cod_database_fobs_code 2219848

loop_
_symmetry_equiv_pos_as_xyz
'x, y, z'
'-x+1/2, y+1/2, -z+1/2'
'-x, -y, -z'
'x-1/2, -y-1/2, z-1/2'

loop_
_atom_site_type_symbol
_atom_site_label
_atom_site_fract_x
_atom_site_fract_y
_atom_site_fract_z
_atom_site_U_iso_or_equiv
_atom_site_adp_type
_atom_site_calc_flag
_atom_site_refinement_flags
_atom_site_occupancy
_atom_site_disorder_assembly
_atom_site_disorder_group
C C1 1.3723(4) 0.4255(2) -0.0871(5) 0.0930(14) Uani d . 1 . .
H H1A 1.3540 0.4621 -0.1335 0.139 Uiso calc R 1 . .
H H1B 1.3282 0.3943 -0.1466 0.139 Uiso calc R 1 . .
H H1C 1.4760 0.4191 -0.0502 0.139 Uiso calc R 1 . .
C C2 1.1672(4) 0.3762(2) -0.0248(4) 0.0890(13) Uani d D 1 . .
C C3 1.1626(4) 0.33042(19) -0.1075(4) 0.0806(11) Uani d . 1 A .
H H3 1.2361 0.3260 -0.1441 0.097 Uiso calc R 1 . .
C C4 1.0497(4) 0.29108(18) -0.1363(4) 0.0769(11) Uani d . 1 . .
H H4 1.0475 0.2598 -0.1918 0.092 Uiso calc R 1 A .
C C5 0.9391(4) 0.29742(17) -0.0836(3) 0.0679(10) Uani d D 1 A .
C C6A 0.932(2) 0.3505(5) -0.0214(16) 0.088(5) Uani d PD 0.522(17) A 1
H H6A 0.8507 0.3582 0.0025 0.105 Uiso calc PR 0.522(17) A 1
C C6B 0.957(2) 0.3373(7) 0.0188(16) 0.088(5) Uani d PD 0.478(17) A 2
H H6B 0.8912 0.3383 0.0641 0.105 Uiso calc PR 0.478(17) A 2
C C7A 1.0415(11) 0.3915(9) 0.0058(15) 0.089(4) Uani d PD 0.522(17) A 1
H H7A 1.0331 0.4276 0.0425 0.107 Uiso calc PR 0.522(17) A 1
C C7B 1.0744(16) 0.3748(10) 0.0514(15) 0.089(4) Uani d PD 0.478(17) A 2
H H7B 1.0927 0.3993 0.1237 0.107 Uiso calc PR 0.478(17) A 2
C C8 0.8192(4) 0.25372(19) -0.1142(3) 0.0698(10) Uani d . 1 . .
C C9 0.6772(4) 0.27111(17) -0.0973(3) 0.0666(9) Uani d . 1 A .
C C10 0.5902(4) 0.31364(17) -0.1618(4) 0.0702(10) Uani d . 1 . .
H H10 0.5098 0.3228 -0.1370 0.084 Uiso calc R 1 A .
C C11 0.6107(4) 0.34758(16) -0.2697(4) 0.0669(9) Uani d . 1 A .
C C12 0.5815(6) 0.4061(2) -0.2782(5) 0.1029(16) Uani d . 1 . .
H H12 0.5487 0.4239 -0.2158 0.123 Uiso calc R 1 A .
C C13 0.5997(7) 0.4391(2) -0.3770(6) 0.127(2) Uani d . 1 A .
H H13 0.5812 0.4792 -0.3816 0.153 Uiso calc R 1 . .
C C14 0.6457(6) 0.4119(2) -0.4688(4) 0.0942(14) Uani d . 1 . .
C C15 0.6751(5) 0.3547(2) -0.4645(4) 0.0861(12) Uani d . 1 A .
H H15 0.7066 0.3373 -0.5280 0.103 Uiso calc R 1 . .
C C16 0.6576(5) 0.32188(17) -0.3637(4) 0.0773(11) Uani d . 1 . .
H H16 0.6776 0.2820 -0.3592 0.093 Uiso calc R 1 A .
C C17 0.5859(5) 0.1628(2) -0.0386(4) 0.0824(12) Uani d . 1 A .
C C18 0.6805(8) 0.1184(3) 0.0090(6) 0.132(2) Uani d . 1 . .
H H18 0.7669 0.1254 0.0781 0.159 Uiso calc R 1 . .
C C23 0.4581(5) 0.1538(3) -0.1417(5) 0.1033(16) Uani d . 1 . .
H H23 0.3927 0.1842 -0.1762 0.124 Uiso calc R 1 . .
O O1 1.4436(7) 0.3984(4) 0.1553(7) 0.261(4) Uani d . 1 . .
O O2A 1.268(4) 0.4774(8) 0.071(3) 0.137(6) Uani d PD 0.522(17) A 1
O O2B 1.255(5) 0.4845(8) 0.021(3) 0.137(6) Uani d PD 0.478(17) A 2
O O3 0.8339(3) 0.20504(15) -0.1523(4) 0.1011(10) Uani d . 1 A .
O O4 0.7600(3) 0.22936(15) 0.1392(3) 0.0991(10) Uani d . 1 A .
O O5 0.5023(4) 0.25992(15) 0.0377(3) 0.1033(10) Uani d . 1 A .
S S1 1.31187(15) 0.42709(8) 0.01374(16) 0.1220(6) Uani d D 1 A .
S S2 0.63094(12) 0.23274(5) 0.02559(10) 0.0801(4) Uani d . 1 . .
F F 0.6602(4) 0.44442(14) -0.5693(3) 0.1362(12) Uani d . 1 A .
C C22 0.4298(7) 0.0953(4) -0.1942(6) 0.128(2) Uani d . 1 . .
H H22 0.3440 0.0871 -0.2630 0.154 Uiso calc R 1 . .
C C20 0.5310(10) 0.0515(3) -0.1415(8) 0.135(2) Uani d . 1 . .
C C19 0.6521(10) 0.0637(3) -0.0419(8) 0.166(3) Uani d . 1 . .
H H19 0.7192 0.0339 -0.0063 0.199 Uiso calc R 1 . .
C C21 0.4865(13) -0.0082(4) -0.2075(9) 0.228(5) Uani d . 1 . .
H H21A 0.5557 -0.0199 -0.2486 0.342 Uiso calc R 1 . .
H H21B 0.3907 -0.0054 -0.2725 0.342 Uiso calc R 1 . .
H H21C 0.4852 -0.0366 -0.1426 0.342 Uiso calc R 1 . .

loop_
_atom_site_aniso_label
_atom_site_aniso_U_11
_atom_site_aniso_U_22
_atom_site_aniso_U_33
_atom_site_aniso_U_12
_atom_site_aniso_U_13
_atom_site_aniso_U_23
C1 0.067(3) 0.122(3) 0.112(3) -0.040(2) 0.059(2) -0.043(3)
C2 0.060(2) 0.139(4) 0.075(3) -0.012(2) 0.032(2) -0.029(2)
C3 0.062(2) 0.106(3) 0.086(3) 0.002(2) 0.041(2) -0.014(2)
C4 0.068(2) 0.090(3) 0.083(3) 0.011(2) 0.037(2) -0.009(2)
C5 0.056(2) 0.098(3) 0.0552(19) 0.0054(19) 0.0253(16) -0.0033(18)
C6A 0.060(6) 0.161(7) 0.052(9) -0.017(5) 0.031(7) -0.030(7)
C6B 0.060(6) 0.161(7) 0.052(9) -0.017(5) 0.031(7) -0.030(7)
C7A 0.064(5) 0.143(11) 0.062(8) -0.010(5) 0.024(6) -0.038(7)
C7B 0.064(5) 0.143(11) 0.062(8) -0.010(5) 0.024(6) -0.038(7)
C8 0.071(2) 0.084(3) 0.060(2) 0.010(2) 0.0291(18) 0.0063(18)
C9 0.057(2) 0.084(2) 0.062(2) 0.0006(18) 0.0245(16) 0.0043(17)
C10 0.055(2) 0.086(2) 0.074(2) 0.0004(18) 0.0274(17) 0.0023(19)
C11 0.055(2) 0.074(2) 0.073(2) -0.0010(17) 0.0243(17) 0.0036(17)
C12 0.130(4) 0.087(3) 0.123(4) 0.028(3) 0.084(3) 0.020(3)
C13 0.186(6) 0.079(3) 0.157(5) 0.030(3) 0.112(5) 0.030(3)
C14 0.112(4) 0.091(3) 0.088(3) -0.005(3) 0.044(3) 0.020(2)
C15 0.105(3) 0.090(3) 0.070(2) -0.006(2) 0.038(2) -0.005(2)
C16 0.096(3) 0.072(2) 0.064(2) -0.003(2) 0.028(2) -0.0008(17)
C17 0.079(3) 0.105(3) 0.069(2) -0.008(2) 0.032(2) 0.019(2)
C18 0.146(5) 0.101(4) 0.124(5) 0.006(4) 0.012(4) 0.011(3)
C23 0.082(3) 0.150(5) 0.082(3) -0.023(3) 0.033(2) 0.021(3)
O1 0.138(4) 0.415(12) 0.189(6) -0.047(6) -0.001(4) -0.062(7)
O2A 0.118(7) 0.170(5) 0.147(18) -0.055(4) 0.076(14) -0.082(7)
O2B 0.118(7) 0.170(5) 0.147(18) -0.055(4) 0.076(14) -0.082(7)
O3 0.095(2) 0.092(2) 0.133(3) 0.0088(17) 0.060(2) 0.0008(19)
O4 0.094(2) 0.130(3) 0.0670(18) 0.0013(18) 0.0190(15) 0.0136(16)
O5 0.101(2) 0.131(3) 0.102(2) 0.0228(19) 0.067(2) 0.0240(18)
S1 0.0773(8) 0.1712(15) 0.1302(12) -0.0381(8) 0.0517(8) -0.0670(10)
S2 0.0759(7) 0.1063(9) 0.0653(6) 0.0055(5) 0.0333(5) 0.0160(5)
F 0.190(3) 0.118(2) 0.125(2) -0.002(2) 0.086(2) 0.0390(18)
C22 0.121(5) 0.187(7) 0.082(3) -0.064(5) 0.042(3) -0.007(4)
C20 0.170(7) 0.125(5) 0.122(5) -0.025(5) 0.066(5) 0.013(4)
C19 0.189(8) 0.121(6) 0.151(6) 0.002(5) 0.008(6) 0.005(5)
C21 0.352(15) 0.160(7) 0.196(9) -0.102(9) 0.123(10) -0.057(6)

loop_
_atom_type_symbol
_atom_type_description
_atom_type_scat_dispersion_real
_atom_type_scat_dispersion_imag
_atom_type_scat_source
C C 0.0033 0.0016 'International Tables Vol C Tables 4.2.6.8 and 6.1.1.4'
H H 0.0000 0.0000 'International Tables Vol C Tables 4.2.6.8 and 6.1.1.4'
N N 0.0061 0.0033 'International Tables Vol C Tables 4.2.6.8 and 6.1.1.4'
O O 0.0106 0.0060 'International Tables Vol C Tables 4.2.6.8 and 6.1.1.4'
S S 0.1246 0.1234 'International Tables Vol C Tables 4.2.6.8 and 6.1.1.4'
F F 0.0171 0.0103 'International Tables Vol C Tables 4.2.6.8 and 6.1.1.4'

loop_
_geom_angle_atom_site_label_1
_geom_angle_atom_site_label_2
_geom_angle_atom_site_label_3
_geom_angle
S1 C1 H1A 109.5
S1 C1 H1B 109.5
H1A C1 H1B 109.5
S1 C1 H1C 109.5
H1A C1 H1C 109.5
H1B C1 H1C 109.5
C3 C2 C7B 118.5(10)
C3 C2 C7A 120.2(8)
C3 C2 S1 120.6(3)
C7B C2 S1 119.4(9)
C7A C2 S1 117.6(9)
C2 C3 C4 119.9(4)
C2 C3 H3 120.0
C4 C3 H3 120.0
C5 C4 C3 120.6(4)
C5 C4 H4 119.7
C3 C4 H4 119.7
C4 C5 C6B 119.1(9)
C4 C5 C6A 117.2(9)
C4 C5 C8 119.8(3)
C6B C5 C8 119.8(9)
C6A C5 C8 122.1(8)
C7A C6A C5 122.7(16)
C7A C6A H6A 118.6
C5 C6A H6A 118.6
C7B C6B C5 119.0(17)
C7B C6B H6B 120.5
C5 C6B H6B 120.5
C6A C7A C2 116.4(17)
C6A C7A H7A 121.8
C2 C7A H7A 121.8
C6B C7B C2 120.0(17)
C6B C7B H7B 120.0
C2 C7B H7B 120.0
O3 C8 C5 121.4(4)
O3 C8 C9 120.1(4)
C5 C8 C9 118.4(3)
C10 C9 C8 125.3(3)
C10 C9 S2 118.9(3)
C8 C9 S2 115.8(3)
C9 C10 C11 125.1(3)
C9 C10 H10 117.4
C11 C10 H10 117.4
C16 C11 C12 118.7(4)
C16 C11 C10 121.9(3)
C12 C11 C10 119.4(4)
C13 C12 C11 121.0(4)
C13 C12 H12 119.5
C11 C12 H12 119.5
C12 C13 C14 118.5(5)
C12 C13 H13 120.8
C14 C13 H13 120.8
C15 C14 F 118.9(4)
C15 C14 C13 122.5(4)
F C14 C13 118.6(5)
C14 C15 C16 118.6(4)
C14 C15 H15 120.7
C16 C15 H15 120.7
C11 C16 C15 120.7(4)
C11 C16 H16 119.6
C15 C16 H16 119.6
C18 C17 C23 120.5(5)
C18 C17 S2 119.5(4)
C23 C17 S2 119.9(4)
C17 C18 C19 121.3(6)
C17 C18 H18 119.3
C19 C18 H18 119.3
C17 C23 C22 117.3(5)
C17 C23 H23 121.3
C22 C23 H23 121.3
C1 S1 O2B 109.6(12)
C1 S1 O2A 128.1(12)
C1 S1 O1 107.3(3)
O2B S1 O1 118.3(14)
O2A S1 O1 99.0(12)
C1 S1 C2 107.9(2)
O2B S1 C2 109.0(18)
O2A S1 C2 107.7(16)
O1 S1 C2 104.3(3)
O5 S2 O4 118.6(2)
O5 S2 C17 108.9(2)
O4 S2 C17 108.9(2)
O5 S2 C9 107.52(18)
O4 S2 C9 107.61(18)
C17 S2 C9 104.35(18)
C20 C22 C23 119.6(6)
C20 C22 H22 120.2
C23 C22 H22 120.2
C19 C20 C22 119.6(7)
C19 C20 C21 126.6(9)
C22 C20 C21 113.7(8)
C20 C19 C18 121.7(8)
C20 C19 H19 119.2
C18 C19 H19 119.2
C20 C21 H21A 109.5
C20 C21 H21B 109.5
H21A C21 H21B 109.5
C20 C21 H21C 109.5
H21A C21 H21C 109.5
H21B C21 H21C 109.5

loop_
_geom_bond_atom_site_label_1
_geom_bond_atom_site_label_2
_geom_bond_distance
C1 S1 1.402(4)
C1 H1A 0.9600
C1 H1B 0.9600
C1 H1C 0.9600
C2 C3 1.368(6)
C2 C7B 1.410(6)
C2 C7A 1.411(6)
C2 S1 1.761(5)
C3 C4 1.369(6)
C3 H3 0.9300
C4 C5 1.381(5)
C4 H4 0.9300
C5 C6B 1.399(7)
C5 C6A 1.399(7)
C5 C8 1.483(6)
C6A C7A 1.370(7)
C6A H6A 0.9300
C6B C7B 1.370(7)
C6B H6B 0.9300
C7A H7A 0.9300
C7B H7B 0.9300
C8 O3 1.211(5)
C8 C9 1.503(5)
C9 C10 1.322(5)
C9 S2 1.772(4)
C10 C11 1.469(5)
C10 H10 0.9300
C11 C16 1.377(5)
C11 C12 1.364(6)
C12 C13 1.368(7)
C12 H12 0.9300
C13 C14 1.369(7)
C13 H13 0.9300
C14 C15 1.336(6)
C14 F 1.363(5)
C15 C16 1.380(5)
C15 H15 0.9300
C16 H16 0.9300
C17 C18 1.350(7)
C17 C23 1.375(6)
C17 S2 1.738(5)
C18 C19 1.357(9)
C18 H18 0.9300
C23 C22 1.443(8)
C23 H23 0.9300
O1 S1 1.758(7)
O2A S1 1.435(6)
O2B S1 1.435(6)
O4 S2 1.431(3)
O5 S2 1.438(3)
C22 C20 1.383(10)
C22 H22 0.9300
C20 C19 1.329(10)
C20 C21 1.532(10)
C19 H19 0.9300
C21 H21A 0.9600
C21 H21B 0.9600
C21 H21C 0.9600

loop_
_geom_hbond_atom_site_label_D
_geom_hbond_atom_site_label_H
_geom_hbond_atom_site_label_A
_geom_hbond_site_symmetry_A
_geom_hbond_distance_DH
_geom_hbond_distance_HA
_geom_hbond_distance_DA
_geom_hbond_angle_DHA
C19 H19 F 2_644 0.93 2.37 3.274(8) 167.4

loop_
_geom_torsion_atom_site_label_1
_geom_torsion_atom_site_label_2
_geom_torsion_atom_site_label_3
_geom_torsion_atom_site_label_4
_geom_torsion
C7B C2 C3 C4 13.9(11)
C7A C2 C3 C4 -15.3(11)
S1 C2 C3 C4 179.8(4)
C2 C3 C4 C5 0.6(7)
C3 C4 C5 C6B -12.5(12)
C3 C4 C5 C6A 11.7(10)
C3 C4 C5 C8 -178.9(4)
C4 C5 C6A C7A -9.9(17)
C6B C5 C6A C7A 91(5)
C8 C5 C6A C7A -179.1(10)
C4 C5 C6B C7B 9(2)
C6A C5 C6B C7B -82(4)
C8 C5 C6B C7B 175.7(12)
C5 C6A C7A C2 -3.9(18)
C3 C2 C7A C6A 16.6(15)
C7B C2 C7A C6A -77(4)
S1 C2 C7A C6A -178.0(9)
C5 C6B C7B C2 5(2)
C3 C2 C7B C6B -17.0(19)
C7A C2 C7B C6B 84(3)
S1 C2 C7B C6B 177.0(12)
C4 C5 C8 O3 20.9(6)
C6B C5 C8 O3 -145.5(11)
C6A C5 C8 O3 -170.3(10)
C4 C5 C8 C9 -159.0(3)
C6B C5 C8 C9 34.6(12)
C6A C5 C8 C9 9.9(10)
O3 C8 C9 C10 -118.1(5)
C5 C8 C9 C10 61.7(5)
O3 C8 C9 S2 65.0(4)
C5 C8 C9 S2 -115.1(3)
C8 C9 C10 C11 6.0(6)
S2 C9 C10 C11 -177.3(3)
C9 C10 C11 C16 39.3(6)
C9 C10 C11 C12 -141.2(5)
C16 C11 C12 C13 -0.7(8)
C10 C11 C12 C13 179.8(5)
C11 C12 C13 C14 1.1(10)
C12 C13 C14 C15 -0.8(9)
C12 C13 C14 F 178.3(5)
F C14 C15 C16 -178.9(4)
C13 C14 C15 C16 0.3(8)
C12 C11 C16 C15 0.2(6)
C10 C11 C16 C15 179.6(4)
C14 C15 C16 C11 0.1(7)
C23 C17 C18 C19 -0.7(10)
S2 C17 C18 C19 -177.4(6)
C18 C17 C23 C22 0.9(7)
S2 C17 C23 C22 177.5(3)
C3 C2 S1 C1 23.0(5)
C7B C2 S1 C1 -171.3(10)
C7A C2 S1 C1 -142.3(9)
C3 C2 S1 O2B 141.9(12)
C7B C2 S1 O2B -52.4(17)
C7A C2 S1 O2B -23.4(16)
C3 C2 S1 O2A 164.5(12)
C7B C2 S1 O2A -29.7(17)
C7A C2 S1 O2A -0.8(16)
C3 C2 S1 O1 -90.9(5)
C7B C2 S1 O1 74.9(11)
C7A C2 S1 O1 103.8(9)
C18 C17 S2 O5 -139.9(4)
C23 C17 S2 O5 43.5(4)
C18 C17 S2 O4 -9.1(5)
C23 C17 S2 O4 174.2(3)
C18 C17 S2 C9 105.5(4)
C23 C17 S2 C9 -71.1(4)
C10 C9 S2 O5 -3.8(4)
C8 C9 S2 O5 173.3(3)
C10 C9 S2 O4 -132.6(3)
C8 C9 S2 O4 44.4(3)
C10 C9 S2 C17 111.8(3)
C8 C9 S2 C17 -71.1(3)
C17 C23 C22 C20 -1.0(7)
C23 C22 C20 C19 1.0(10)
C23 C22 C20 C21 -179.7(5)
C22 C20 C19 C18 -0.8(12)
C21 C20 C19 C18 180.0(8)
C17 C18 C19 C20 0.6(13)
